data_4506254
loop_
_publ_author_name
'Zhao, Yan'
'Jiao, Cheng-Qi'
'Sun, Zhen-Gang'
'Zhu, Yan-Yu'
'Chen, Kai'
'Wang, Cheng-Lin'
'Li, Chao'
'Zheng, Ming-Jing'
'Tian, Hui'
'Sun, Shou-Hui'
'Chu, Wei'

_publ_section_title
;
 Novel Lanthanide(III) Oxalatophosphonates with New Topology: Syntheses,
 Crystal Structures, Reversible Dehydration/Hydration, and Luminescence
 Properties
;
_journal_issue 6
_journal_name_full 'Crystal Growth &amp; Design'
_journal_page_first 3191
_journal_paper_doi 10.1021/cg300351t
_journal_volume 12
_journal_year 2012
_chemical_formula_sum 'C6 H18 N Nd O14 P2'
_chemical_formula_weight 534.39
_chemical_name_systematic
; 
 ? 
;
_space_group_IT_number 14
_symmetry_cell_setting monoclinic
_symmetry_space_group_name_Hall '-P 2ybc'
_symmetry_space_group_name_H-M 'P 1 21/c 1'
_atom_sites_solution_hydrogens geom
_atom_sites_solution_primary direct
_atom_sites_solution_secondary difmap
_audit_creation_method SHELXL-97
_cell_angle_alpha 90.00
_cell_angle_beta 93.0370(10)
_cell_angle_gamma 90.00
_cell_formula_units_Z 4
_cell_length_a 10.9897(9)
_cell_length_b 9.1988(8)
_cell_length_c 15.2172(12)
_cell_measurement_reflns_used 3565
_cell_measurement_temperature 293(2)
_cell_measurement_theta_max 28.44
_cell_measurement_theta_min 2.59
_cell_volume 1536.2(2)
_computing_cell_refinement 'Bruker SMART'
_computing_data_collection 'Bruker SMART'
_computing_data_reduction 'Bruker SHELXTL'
_computing_molecular_graphics 'Bruker SHELXTL'
_computing_publication_material 'Bruker SHELXTL'
_computing_structure_refinement 'SHELXL-97 (Sheldrick, 1997)'
_computing_structure_solution 'SHELXS-97 (Sheldrick, 1990)'
_diffrn_ambient_temperature 293(2)
_diffrn_measured_fraction_theta_full 0.995
_diffrn_measured_fraction_theta_max 0.995
_diffrn_measurement_device_type 'Smart Apex II CCD'
_diffrn_measurement_method 'omega scans'
_diffrn_radiation_monochromator graphite
_diffrn_radiation_source 'fine-focus sealed tube'
_diffrn_radiation_type MoK\a
_diffrn_radiation_wavelength 0.71073
_diffrn_reflns_av_R_equivalents 0.0254
_diffrn_reflns_av_sigmaI/netI 0.0304
_diffrn_reflns_limit_h_max 13
_diffrn_reflns_limit_h_min -13
_diffrn_reflns_limit_k_max 11
_diffrn_reflns_limit_k_min -8
_diffrn_reflns_limit_l_max 18
_diffrn_reflns_limit_l_min -19
_diffrn_reflns_number 8363
_diffrn_reflns_theta_full 26.49
_diffrn_reflns_theta_max 26.49
_diffrn_reflns_theta_min 1.86
_diffrn_standards_decay_% 0
_diffrn_standards_interval_count 0
_diffrn_standards_interval_time 0
_diffrn_standards_number 0
_exptl_absorpt_coefficient_mu 3.665
_exptl_absorpt_correction_T_max 0.9437
_exptl_absorpt_correction_T_min 0.7809
_exptl_absorpt_correction_type empirical
_exptl_absorpt_process_details sadabs
_exptl_crystal_colour purple
_exptl_crystal_density_diffrn 2.311
_exptl_crystal_density_method 'not measured'
_exptl_crystal_description block
_exptl_crystal_F_000 1052
_exptl_crystal_size_max 0.07
_exptl_crystal_size_mid 0.04
_exptl_crystal_size_min 0.02
_refine_diff_density_max 3.181
_refine_diff_density_min -1.398
_refine_diff_density_rms 0.157
_refine_ls_extinction_method none
_refine_ls_goodness_of_fit_ref 1.074
_refine_ls_hydrogen_treatment constr
_refine_ls_matrix_type full
_refine_ls_number_parameters 217
_refine_ls_number_reflns 3161
_refine_ls_number_restraints 18
_refine_ls_restrained_S_all 1.078
_refine_ls_R_factor_all 0.0402
_refine_ls_R_factor_gt 0.0353
_refine_ls_shift/su_max 0.060
_refine_ls_shift/su_mean 0.003
_refine_ls_structure_factor_coef Fsqd
_refine_ls_weighting_details 'calc w=1/[\s^2^(Fo^2^)+(0.0382P)^2^+9.0862P] where P=(Fo^2^+2Fc^2^)/3'
_refine_ls_weighting_scheme calc
_refine_ls_wR_factor_gt 0.0859
_refine_ls_wR_factor_ref 0.0893
_reflns_number_gt 2807
_reflns_number_total 3161
_reflns_threshold_expression >2sigma(I)
_cod_data_source_file cg300351t_si_004.cif
_cod_data_source_block szg89
_cod_depositor_comments
;
The following automatic conversions were performed:

'_symmetry_cell_setting' value 'Monoclinic' changed to 'monoclinic'
according to /home/saulius/struct/CIF-dictionaries/cif_core.dic
dictionary named 'cif_core.dic' version 2.4.1 from 2010-06-29.

Automatic conversion script
Id: cif_fix_values 1891 2012-01-12 08:04:46Z andrius 
;
_cod_original_sg_symbol_H-M 'P2(1)/c  '
_cod_database_code 4506254

loop_
_symmetry_equiv_pos_as_xyz
'x, y, z'
'-x, y+1/2, -z+1/2'
'-x, -y, -z'
'x, -y-1/2, z-1/2'

loop_
_atom_site_label
_atom_site_type_symbol
_atom_site_fract_x
_atom_site_fract_y
_atom_site_fract_z
_atom_site_U_iso_or_equiv
_atom_site_adp_type
_atom_site_occupancy
_atom_site_symmetry_multiplicity
_atom_site_calc_flag
_atom_site_refinement_flags
Nd1 Nd 1.59725(2) 0.76559(3) 0.383399(18) 0.01523(10) Uani 1 1 d .
P1 P 1.36064(12) 0.84056(15) 0.54546(9) 0.0173(3) Uani 1 1 d .
P2 P 0.94389(12) 0.80555(16) 0.39550(9) 0.0189(3) Uani 1 1 d .
O1 O 1.4650(3) 0.7716(4) 0.5032(3) 0.0245(9) Uani 1 1 d .
O2 O 1.3536(4) 0.7635(4) 0.6396(3) 0.0251(9) Uani 1 1 d .
O3 O 1.3546(4) 1.0003(4) 0.5553(3) 0.0259(9) Uani 1 1 d .
O4 O 0.9785(3) 0.9631(4) 0.3992(2) 0.0242(8) Uani 1 1 d .
O5 O 0.8124(4) 0.7660(4) 0.3865(3) 0.0270(9) Uani 1 1 d .
O6 O 1.0162(4) 0.7296(5) 0.3225(3) 0.0375(11) Uani 1 1 d .
H6A H 0.9699 0.6775 0.2925 0.056 Uiso 1 1 d R
O7 O 1.4405(4) 0.5737(5) 0.3488(3) 0.0293(9) Uani 1 1 d .
O8 O 1.3713(3) 0.4022(4) 0.2553(3) 0.0269(9) Uani 1 1 d .
O9 O 1.6496(3) 0.5837(4) 0.2674(3) 0.0279(9) Uani 1 1 d .
O10 O 1.5828(3) 0.4090(4) 0.1753(3) 0.0255(9) Uani 1 1 d .
O11 O 1.6618(5) 0.5584(6) 0.4853(3) 0.0505(14) Uani 1 1 d .
H11A H 1.6549 0.5820 0.5389 0.076 Uiso 1 1 d R
H11B H 1.6155 0.4872 0.4726 0.076 Uiso 1 1 d R
O1W O 0.8876(7) 0.5651(9) 0.2288(5) 0.091(2) Uani 1 1 d U
H1WA H 0.8583 0.6308 0.1947 0.137 Uiso 1 1 d R
H1WB H 0.8859 0.4847 0.2018 0.137 Uiso 1 1 d R
O2W O 1.1718(8) 0.4346(11) 0.3619(6) 0.122(3) Uani 1 1 d U
H2WB H 1.1876 0.3513 0.3412 0.147 Uiso 1 1 d R
H2WA H 1.1187 0.4764 0.3281 0.184 Uiso 1 1 d R
O3W O 1.730(2) 0.785(2) 0.5889(15) 0.304(11) Uani 1 1 d U
H3WB H 1.6843 0.7434 0.6247 0.365 Uiso 1 1 d R
H3WA H 1.7380 0.8737 0.6019 0.456 Uiso 1 1 d R
N1 N 1.1114(4) 0.7867(5) 0.5427(3) 0.0194(9) Uani 1 1 d .
H1C H 1.0954 0.8815 0.5546 0.023 Uiso 1 1 d R
C1 C 1.2202(5) 0.7812(6) 0.4864(3) 0.0199(11) Uani 1 1 d .
H1A H 1.2048 0.8427 0.4353 0.024 Uiso 1 1 d R
H1B H 1.2307 0.6824 0.4659 0.024 Uiso 1 1 d R
C2 C 0.9998(6) 0.7218(7) 0.4977(4) 0.0294(13) Uani 1 1 d .
H2A H 0.9349 0.7246 0.5385 0.035 Uiso 1 1 d R
H2B H 1.0166 0.6203 0.4860 0.035 Uiso 1 1 d R
C3 C 1.1380(5) 0.7092(7) 0.6288(4) 0.0245(12) Uani 1 1 d .
H3B H 1.0652 0.7081 0.6622 0.029 Uiso 1 1 d R
H3A H 1.1605 0.6092 0.6174 0.029 Uiso 1 1 d R
C4 C 1.2393(5) 0.7823(7) 0.6818(4) 0.0263(12) Uani 1 1 d .
H4B H 1.2215 0.8852 0.6871 0.032 Uiso 1 1 d R
H4A H 1.2459 0.7409 0.7405 0.032 Uiso 1 1 d R
C5 C 1.4502(5) 0.4898(6) 0.2847(4) 0.0210(11) Uani 1 1 d .
C6 C 1.5713(5) 0.4938(6) 0.2374(3) 0.0193(11) Uani 1 1 d .

loop_
_atom_site_aniso_label
_atom_site_aniso_U_11
_atom_site_aniso_U_22
_atom_site_aniso_U_33
_atom_site_aniso_U_23
_atom_site_aniso_U_13
_atom_site_aniso_U_12
Nd1 0.01238(15) 0.01437(15) 0.01903(16) -0.00032(10) 0.00171(10) 0.00066(10)
P1 0.0155(6) 0.0188(7) 0.0175(7) -0.0025(5) 0.0013(5) -0.0005(5)
P2 0.0137(6) 0.0227(7) 0.0203(7) -0.0038(5) 0.0003(5) -0.0005(5)
O1 0.021(2) 0.033(2) 0.020(2) -0.0008(16) 0.0039(16) 0.0058(16)
O2 0.0168(19) 0.039(2) 0.019(2) 0.0031(16) -0.0008(15) 0.0019(16)
O3 0.028(2) 0.0189(19) 0.031(2) -0.0054(16) 0.0013(17) -0.0029(16)
O4 0.026(2) 0.023(2) 0.024(2) -0.0003(16) 0.0037(16) -0.0006(16)
O5 0.016(2) 0.035(2) 0.030(2) -0.0042(17) -0.0002(16) -0.0004(16)
O6 0.023(2) 0.052(3) 0.039(3) -0.019(2) 0.0081(19) 0.002(2)
O7 0.025(2) 0.031(2) 0.033(2) -0.0151(18) 0.0106(17) -0.0099(17)
O8 0.0211(19) 0.030(2) 0.030(2) -0.0094(17) 0.0042(16) -0.0100(17)
O9 0.021(2) 0.031(2) 0.032(2) -0.0141(18) 0.0049(17) -0.0064(17)
O10 0.0208(19) 0.031(2) 0.025(2) -0.0105(17) 0.0008(16) -0.0014(16)
O11 0.048(3) 0.052(3) 0.053(3) 0.028(3) 0.017(2) 0.022(2)
O1W 0.090(2) 0.092(2) 0.092(2) -0.0056(10) 0.0065(10) -0.0016(10)
O2W 0.122(3) 0.123(3) 0.122(3) -0.0003(10) 0.0072(10) -0.0011(10)
O3W 0.304(11) 0.304(11) 0.304(11) -0.0002(10) 0.0163(12) -0.0001(10)
N1 0.015(2) 0.017(2) 0.025(2) 0.0028(18) -0.0024(18) -0.0012(17)
C1 0.019(3) 0.024(3) 0.016(3) -0.002(2) 0.000(2) -0.003(2)
C2 0.021(3) 0.031(3) 0.035(3) 0.009(3) -0.008(2) -0.011(2)
C3 0.017(3) 0.032(3) 0.024(3) 0.010(2) 0.000(2) 0.000(2)
C4 0.022(3) 0.039(3) 0.018(3) 0.004(2) 0.003(2) 0.002(2)
C5 0.020(3) 0.021(3) 0.022(3) 0.001(2) -0.001(2) -0.002(2)
C6 0.018(3) 0.016(3) 0.024(3) -0.002(2) -0.003(2) 0.001(2)

loop_
_atom_type_symbol
_atom_type_description
_atom_type_scat_dispersion_real
_atom_type_scat_dispersion_imag
_atom_type_scat_source
C C 0.0033 0.0016 'International Tables Vol C Tables 4.2.6.8 and 6.1.1.4'
H H 0.0000 0.0000 'International Tables Vol C Tables 4.2.6.8 and 6.1.1.4'
N N 0.0061 0.0033 'International Tables Vol C Tables 4.2.6.8 and 6.1.1.4'
O O 0.0106 0.0060 'International Tables Vol C Tables 4.2.6.8 and 6.1.1.4'
P P 0.1023 0.0942 'International Tables Vol C Tables 4.2.6.8 and 6.1.1.4'
Nd Nd -0.1943 3.0179 'International Tables Vol C Tables 4.2.6.8 and 6.1.1.4'

loop_
_geom_angle_atom_site_label_1
_geom_angle_atom_site_label_2
_geom_angle_atom_site_label_3
_geom_angle
_geom_angle_site_symmetry_1
_geom_angle_site_symmetry_3
O5 Nd1 O1 129.26(14) 1_655 .
O5 Nd1 O3 77.93(14) 1_655 3_876
O1 Nd1 O3 79.22(14) . 3_876
O5 Nd1 O8 80.38(13) 1_655 2_855
O1 Nd1 O8 138.57(13) . 2_855
O3 Nd1 O8 80.73(14) 3_876 2_855
O5 Nd1 O7 133.00(14) 1_655 .
O1 Nd1 O7 74.76(13) . .
O3 Nd1 O7 148.38(13) 3_876 .
O8 Nd1 O7 107.58(14) 2_855 .
O5 Nd1 O10 141.05(14) 1_655 2_855
O1 Nd1 O10 76.06(13) . 2_855
O3 Nd1 O10 79.58(13) 3_876 2_855
O8 Nd1 O10 64.85(12) 2_855 2_855
O7 Nd1 O10 76.98(14) . 2_855
O5 Nd1 O9 75.49(13) 1_655 .
O1 Nd1 O9 136.02(13) . .
O3 Nd1 O9 144.66(13) 3_876 .
O8 Nd1 O9 72.26(14) 2_855 .
O7 Nd1 O9 64.20(12) . .
O10 Nd1 O9 107.79(13) 2_855 .
O5 Nd1 O11 75.01(15) 1_655 .
O1 Nd1 O11 73.30(14) . .
O3 Nd1 O11 112.88(17) 3_876 .
O8 Nd1 O11 148.13(14) 2_855 .
O7 Nd1 O11 76.44(17) . .
O10 Nd1 O11 143.62(14) 2_855 .
O9 Nd1 O11 82.10(16) . .
O3 P1 O1 120.5(2) . .
O3 P1 O2 110.1(2) . .
O1 P1 O2 105.8(2) . .
O3 P1 C1 107.8(2) . .
O1 P1 C1 108.1(2) . .
O2 P1 C1 103.2(2) . .
O5 P2 O4 118.9(2) . .
O5 P2 O6 110.6(2) . .
O4 P2 O6 108.7(2) . .
O5 P2 C2 104.9(3) . .
O4 P2 C2 107.8(3) . .
O6 P2 C2 104.9(3) . .
P1 O1 Nd1 148.6(2) . .
C4 O2 P1 115.2(3) . .
P1 O3 Nd1 157.3(3) . 3_876
P2 O5 Nd1 165.3(3) . 1_455
P2 O6 H6A 109.5 . .
C5 O7 Nd1 120.8(3) . .
C5 O8 Nd1 120.2(3) . 2_845
C6 O9 Nd1 120.8(3) . .
C6 O10 Nd1 119.6(3) . 2_845
Nd1 O11 H11A 111.0 . .
Nd1 O11 H11B 107.2 . .
H11A O11 H11B 109.5 . .
H1WA O1W H1WB 109.1 . .
H2WB O2W H2WA 109.4 . .
H3WB O3W H3WA 109.9 . .
C2 N1 C3 109.0(4) . .
C2 N1 C1 112.5(4) . .
C3 N1 C1 110.8(4) . .
C2 N1 H1C 108.2 . .
C3 N1 H1C 108.2 . .
C1 N1 H1C 108.2 . .
N1 C1 P1 112.7(3) . .
N1 C1 H1A 109.1 . .
P1 C1 H1A 109.1 . .
N1 C1 H1B 109.1 . .
P1 C1 H1B 109.1 . .
H1A C1 H1B 107.8 . .
N1 C2 P2 117.1(4) . .
N1 C2 H2A 108.0 . .
P2 C2 H2A 108.0 . .
N1 C2 H2B 108.0 . .
P2 C2 H2B 108.0 . .
H2A C2 H2B 107.3 . .
C4 C3 N1 111.1(5) . .
C4 C3 H3B 109.4 . .
N1 C3 H3B 109.4 . .
C4 C3 H3A 109.4 . .
N1 C3 H3A 109.4 . .
H3B C3 H3A 108.0 . .
O2 C4 C3 110.1(5) . .
O2 C4 H4B 109.6 . .
C3 C4 H4B 109.6 . .
O2 C4 H4A 109.6 . .
C3 C4 H4A 109.6 . .
H4B C4 H4A 108.1 . .
O8 C5 O7 126.2(5) . .
O8 C5 C6 116.5(5) . .
O7 C5 C6 117.3(5) . .
O10 C6 O9 126.5(5) . .
O10 C6 C5 117.8(5) . .
O9 C6 C5 115.7(5) . .

loop_
_geom_bond_atom_site_label_1
_geom_bond_atom_site_label_2
_geom_bond_distance
_geom_bond_site_symmetry_2
Nd1 O5 2.362(4) 1_655
Nd1 O1 2.391(4) .
Nd1 O3 2.395(4) 3_876
Nd1 O8 2.496(4) 2_855
Nd1 O7 2.503(4) .
Nd1 O10 2.503(4) 2_855
Nd1 O9 2.520(4) .
Nd1 O11 2.535(4) .
P1 O3 1.479(4) .
P1 O1 1.487(4) .
P1 O2 1.604(4) .
P1 C1 1.828(5) .
P2 O5 1.490(4) .
P2 O4 1.499(4) .
P2 O6 1.564(4) .
P2 C2 1.814(6) .
O2 C4 1.451(7) .
O3 Nd1 2.395(4) 3_876
O5 Nd1 2.362(4) 1_455
O6 H6A 0.8200 .
O7 C5 1.252(6) .
O8 C5 1.249(6) .
O8 Nd1 2.496(4) 2_845
O9 C6 1.262(6) .
O10 C6 1.237(6) .
O10 Nd1 2.503(4) 2_845
O11 H11A 0.8511 .
O11 H11B 0.8466 .
O1W H1WA 0.8481 .
O1W H1WB 0.8469 .
O2W H2WB 0.8500 .
O2W H2WA 0.8489 .
O3W H3WB 0.8500 .
O3W H3WA 0.8457 .
N1 C2 1.496(7) .
N1 C3 1.507(7) .
N1 C1 1.508(7) .
N1 H1C 0.9101 .
C1 H1A 0.9699 .
C1 H1B 0.9700 .
C2 H2A 0.9700 .
C2 H2B 0.9700 .
C3 C4 1.499(8) .
C3 H3B 0.9700 .
C3 H3A 0.9702 .
C4 H4B 0.9700 .
C4 H4A 0.9701 .
C5 C6 1.547(7) .
